data_4003558
loop_
_publ_author_name
'Xu, Liang-Jin'
'Lin, Haoran'
'Lee, Sujin'
'Zhou, Chenkun'
'Worku, Michael'
'Chaaban, Maya'
'He, Qingquan'
'Plaviak, Anna'
'Lin, Xinsong'
'Chen, Banghao'
'Du, Mao-Hua'
'Ma, Biwu'

_publ_section_title
;
 0D and 2D: The Cases of Phenylethylammonium Tin Bromide Hybrids
;
_journal_name_full 'Chemistry of Materials'
_journal_paper_doi 10.1021/acs.chemmater.0c01254
_journal_year 2020
_chemical_formula_sum 'C32 H48 Br8 N4 Sn2'
_chemical_formula_weight 1365.40
_space_group_crystal_system triclinic
_space_group_IT_number 2
_space_group_name_Hall '-P 1'
_space_group_name_H-M_alt 'P -1'
_atom_sites_solution_hydrogens geom
_audit_creation_method SHELXL-2014
_cell_angle_alpha 80.299(4)
_cell_angle_beta 74.260(4)
_cell_angle_gamma 89.849(4)
_cell_formula_units_Z 2
_cell_length_a 11.5583(6)
_cell_length_b 11.6234(5)
_cell_length_c 17.3131(7)
_cell_measurement_reflns_used 23245
_cell_measurement_temperature 293(2)
_cell_measurement_theta_max 32.2568
_cell_measurement_theta_min 1.7793
_cell_volume 2204.45(18)
_computing_structure_refinement 'SHELXL-2014 (Sheldrick, 2014)'
_diffrn_ambient_temperature 293(2)
_diffrn_measured_fraction_theta_full 0.999
_diffrn_measured_fraction_theta_max 0.848
_diffrn_measurement_device_type 'XtaLAB Synergy, Dualflex, HyPix'
_diffrn_radiation_type MoK\a
_diffrn_radiation_wavelength 0.71073
_diffrn_reflns_av_R_equivalents 0.0536
_diffrn_reflns_av_unetI/netI 0.0470
_diffrn_reflns_Laue_measured_fraction_full 0.999
_diffrn_reflns_Laue_measured_fraction_max 0.848
_diffrn_reflns_limit_h_max 16
_diffrn_reflns_limit_h_min -16
_diffrn_reflns_limit_k_max 15
_diffrn_reflns_limit_k_min -17
_diffrn_reflns_limit_l_max 24
_diffrn_reflns_limit_l_min -25
_diffrn_reflns_number 39657
_diffrn_reflns_point_group_measured_fraction_full 0.999
_diffrn_reflns_point_group_measured_fraction_max 0.848
_diffrn_reflns_theta_full 25.242
_diffrn_reflns_theta_max 32.257
_diffrn_reflns_theta_min 1.779
_exptl_absorpt_coefficient_mu 8.410
_exptl_crystal_colour yellow
_exptl_crystal_density_diffrn 2.057
_exptl_crystal_description flake
_exptl_crystal_F_000 1296
_refine_diff_density_max 2.485
_refine_diff_density_min -3.340
_refine_diff_density_rms 0.256
_refine_ls_extinction_method none
_refine_ls_goodness_of_fit_ref 0.946
_refine_ls_hydrogen_treatment constr
_refine_ls_matrix_type full
_refine_ls_number_parameters 415
_refine_ls_number_reflns 13252
_refine_ls_number_restraints 0
_refine_ls_restrained_S_all 0.946
_refine_ls_R_factor_all 0.0479
_refine_ls_R_factor_gt 0.0393
_refine_ls_shift/su_max 0.001
_refine_ls_shift/su_mean 0.000
_refine_ls_structure_factor_coef Fsqd
_refine_ls_weighting_details 'w=1/[\s^2^(Fo^2^)+(0.0830P)^2^] where P=(Fo^2^+2Fc^2^)/3'
_refine_ls_weighting_scheme calc
_refine_ls_wR_factor_gt 0.1038
_refine_ls_wR_factor_ref 0.1099
_reflns_Friedel_coverage 0.000
_reflns_number_gt 10995
_reflns_number_total 13252
_reflns_threshold_expression 'I > 2\s(I)'
_cod_data_source_file cm0c01254_si_003.cif
_cod_data_source_block x
_cod_database_code 4003558
_shelx_space_group_comment
;
The symmetry employed for this shelxl refinement is uniquely defined
by the following loop, which should always be used as a source of
symmetry information in preference to the above space-group names.
They are only intended as comments.
;
_shelxl_version_number 2014-3

loop_
_space_group_symop_operation_xyz
'x, y, z'
'-x, -y, -z'

loop_
_atom_site_label
_atom_site_type_symbol
_atom_site_fract_x
_atom_site_fract_y
_atom_site_fract_z
_atom_site_U_iso_or_equiv
_atom_site_adp_type
_atom_site_occupancy
_atom_site_site_symmetry_order
_atom_site_calc_flag
_atom_site_refinement_flags_posn
_atom_site_refinement_flags_adp
_atom_site_refinement_flags_occupancy
_atom_site_disorder_assembly
_atom_site_disorder_group
Sn1 Sn 0.24403(2) 0.25574(2) 0.51493(2) 0.01116(6) Uani 1 1 d . . . . .
Sn2 Sn 0.25615(2) -0.23689(2) 0.48511(2) 0.01117(6) Uani 1 1 d . . . . .
Br1 Br 0.00895(3) 0.31192(3) 0.50353(2) 0.01547(8) Uani 1 1 d . . . . .
Br2 Br 0.31628(3) 0.31395(3) 0.31405(2) 0.01513(7) Uani 1 1 d . . . . .
Br3 Br 0.19152(3) 0.02486(3) 0.50344(2) 0.01584(8) Uani 1 1 d . . . . .
Br4 Br 0.17863(3) 0.19899(3) 0.68323(2) 0.01602(7) Uani 1 1 d . . . . .
Br5 Br 0.32204(3) -0.20971(3) 0.31681(2) 0.01605(7) Uani 1 1 d . . . . .
Br6 Br 0.30878(3) -0.47350(3) 0.49675(2) 0.01585(8) Uani 1 1 d . . . . .
Br7 Br 0.81662(3) 0.27928(3) 0.31440(2) 0.01500(7) Uani 1 1 d . . . . .
Br8 Br 0.49108(3) -0.18618(3) 0.49657(2) 0.01541(8) Uani 1 1 d . . . . .
N1 N 0.6423(2) 0.0328(2) 0.34785(17) 0.0162(5) Uani 1 1 d . . . . .
H1A H 0.6165 -0.0035 0.3994 0.024 Uiso 1 1 calc R U . . .
H1B H 0.6939 -0.0113 0.3190 0.024 Uiso 1 1 calc R U . . .
H1C H 0.6788 0.1010 0.3460 0.024 Uiso 1 1 calc R U . . .
N2 N 0.0640(2) 0.1349(2) 0.34956(17) 0.0153(5) Uani 1 1 d . . . . .
H2A H 0.0722 0.1255 0.3999 0.023 Uiso 1 1 calc R U . . .
H2B H 0.1160 0.1910 0.3175 0.023 Uiso 1 1 calc R U . . .
H2C H -0.0107 0.1549 0.3504 0.023 Uiso 1 1 calc R U . . .
N3 N 0.5633(3) 0.4396(2) 0.34946(16) 0.0153(5) Uani 1 1 d . . . . .
H3A H 0.5717 0.4240 0.3997 0.023 Uiso 1 1 calc R U . . .
H3B H 0.4885 0.4197 0.3505 0.023 Uiso 1 1 calc R U . . .
H3C H 0.6149 0.3990 0.3175 0.023 Uiso 1 1 calc R U . . .
N4 N 0.1418(2) 0.5436(2) 0.34817(17) 0.0158(5) Uani 1 1 d . . . . .
H4A H 0.1160 0.5542 0.3997 0.024 Uiso 1 1 calc R U . . .
H4B H 0.1782 0.4761 0.3464 0.024 Uiso 1 1 calc R U . . .
H4C H 0.1934 0.6019 0.3193 0.024 Uiso 1 1 calc R U . . .
C11 C 0.6636(3) 0.0455(3) 0.1686(2) 0.0179(7) Uani 1 1 d . . . . .
C12 C 0.6193(4) -0.0483(3) 0.1420(2) 0.0250(8) Uani 1 1 d . . . . .
H12A H 0.5370 -0.0660 0.1567 0.030 Uiso 1 1 calc R U . . .
C13 C 0.6984(4) -0.1152(3) 0.0936(2) 0.0322(10) Uani 1 1 d . . . . .
H13A H 0.6685 -0.1773 0.0761 0.039 Uiso 1 1 calc R U . . .
C14 C 0.8228(4) -0.0897(3) 0.0713(2) 0.0326(10) Uani 1 1 d . . . . .
H14A H 0.8750 -0.1347 0.0390 0.039 Uiso 1 1 calc R U . . .
C15 C 0.8679(4) 0.0032(4) 0.0976(2) 0.0295(9) Uani 1 1 d . . . . .
H15A H 0.9505 0.0197 0.0835 0.035 Uiso 1 1 calc R U . . .
C16 C 0.7885(3) 0.0716(3) 0.1453(2) 0.0208(7) Uani 1 1 d . . . . .
H16A H 0.8186 0.1347 0.1617 0.025 Uiso 1 1 calc R U . . .
C17 C 0.5791(3) 0.1161(3) 0.2242(2) 0.0207(7) Uani 1 1 d . . . . .
H17A H 0.5095 0.1334 0.2038 0.025 Uiso 1 1 calc R U . . .
H17B H 0.6198 0.1899 0.2223 0.025 Uiso 1 1 calc R U . . .
C18 C 0.5365(3) 0.0538(3) 0.3126(2) 0.0173(6) Uani 1 1 d . . . . .
H18A H 0.4796 0.1010 0.3444 0.021 Uiso 1 1 calc R U . . .
H18B H 0.4959 -0.0203 0.3152 0.021 Uiso 1 1 calc R U . . .
C21 C 0.1620(3) 0.1282(3) 0.1701(2) 0.0182(7) Uani 1 1 d . . . . .
C22 C 0.1211(4) 0.2353(3) 0.1400(2) 0.0250(8) Uani 1 1 d . . . . .
H22A H 0.0393 0.2487 0.1554 0.030 Uiso 1 1 calc R U . . .
C23 C 0.2009(4) 0.3220(3) 0.0873(2) 0.0314(9) Uani 1 1 d . . . . .
H23A H 0.1722 0.3927 0.0678 0.038 Uiso 1 1 calc R U . . .
C24 C 0.3232(4) 0.3031(3) 0.0639(2) 0.0306(9) Uani 1 1 d . . . . .
H24A H 0.3767 0.3614 0.0293 0.037 Uiso 1 1 calc R U . . .
C25 C 0.3654(4) 0.1963(4) 0.0925(2) 0.0273(8) Uani 1 1 d . . . . .
H25A H 0.4471 0.1831 0.0765 0.033 Uiso 1 1 calc R U . . .
C26 C 0.2855(3) 0.1094(3) 0.1450(2) 0.0205(7) Uani 1 1 d . . . . .
H26A H 0.3142 0.0382 0.1636 0.025 Uiso 1 1 calc R U . . .
C27 C 0.0754(3) 0.0346(3) 0.2311(2) 0.0212(7) Uani 1 1 d . . . . .
H27A H -0.0065 0.0541 0.2319 0.025 Uiso 1 1 calc R U . . .
H27B H 0.0896 -0.0399 0.2128 0.025 Uiso 1 1 calc R U . . .
C28 C 0.0885(3) 0.0222(3) 0.3172(2) 0.0194(7) Uani 1 1 d . . . . .
H28A H 0.0327 -0.0391 0.3526 0.023 Uiso 1 1 calc R U . . .
H28B H 0.1694 -0.0002 0.3171 0.023 Uiso 1 1 calc R U . . .
C31 C 0.6597(3) 0.5337(3) 0.1699(2) 0.0174(7) Uani 1 1 d . . . . .
C32 C 0.6162(4) 0.4445(3) 0.1391(2) 0.0256(8) Uani 1 1 d . . . . .
H32A H 0.5340 0.4260 0.1540 0.031 Uiso 1 1 calc R U . . .
C33 C 0.6949(4) 0.3825(4) 0.0861(2) 0.0323(9) Uani 1 1 d . . . . .
H33A H 0.6651 0.3235 0.0656 0.039 Uiso 1 1 calc R U . . .
C34 C 0.8183(4) 0.4097(4) 0.0642(2) 0.0315(9) Uani 1 1 d . . . . .
H34A H 0.8710 0.3681 0.0294 0.038 Uiso 1 1 calc R U . . .
C35 C 0.8628(4) 0.4987(4) 0.0941(2) 0.0264(8) Uani 1 1 d . . . . .
H35A H 0.9452 0.5166 0.0791 0.032 Uiso 1 1 calc R U . . .
C36 C 0.7843(3) 0.5614(3) 0.1467(2) 0.0219(7) Uani 1 1 d . . . . .
H36A H 0.8143 0.6213 0.1662 0.026 Uiso 1 1 calc R U . . .
C37 C 0.5746(3) 0.5983(3) 0.2306(2) 0.0231(8) Uani 1 1 d . . . . .
H37A H 0.5897 0.6818 0.2118 0.028 Uiso 1 1 calc R U . . .
H37B H 0.4923 0.5796 0.2318 0.028 Uiso 1 1 calc R U . . .
C38 C 0.5882(3) 0.5681(3) 0.3167(2) 0.0197(7) Uani 1 1 d . . . . .
H38A H 0.6693 0.5899 0.3164 0.024 Uiso 1 1 calc R U . . .
H38B H 0.5327 0.6123 0.3521 0.024 Uiso 1 1 calc R U . . .
C41 C 0.1621(3) 0.6224(3) 0.1683(2) 0.0204(7) Uani 1 1 d . . . . .
C42 C 0.2866(3) 0.6112(3) 0.1467(2) 0.0219(7) Uani 1 1 d . . . . .
H42A H 0.3182 0.5408 0.1636 0.026 Uiso 1 1 calc R U . . .
C43 C 0.3644(4) 0.7049(4) 0.0998(2) 0.0282(8) Uani 1 1 d . . . . .
H43A H 0.4472 0.6974 0.0872 0.034 Uiso 1 1 calc R U . . .
C44 C 0.3174(4) 0.8091(4) 0.0722(2) 0.0332(10) Uani 1 1 d . . . . .
H44A H 0.3686 0.8711 0.0403 0.040 Uiso 1 1 calc R U . . .
C45 C 0.1929(4) 0.8201(3) 0.0926(2) 0.0314(10) Uani 1 1 d . . . . .
H45A H 0.1612 0.8896 0.0739 0.038 Uiso 1 1 calc R U . . .
C46 C 0.1161(4) 0.7280(3) 0.1407(2) 0.0252(8) Uani 1 1 d . . . . .
H46A H 0.0333 0.7366 0.1545 0.030 Uiso 1 1 calc R U . . .
C47 C 0.0777(3) 0.5226(3) 0.2246(2) 0.0203(7) Uani 1 1 d . . . . .
H47A H 0.0077 0.5154 0.2047 0.024 Uiso 1 1 calc R U . . .
H47B H 0.1189 0.4499 0.2224 0.024 Uiso 1 1 calc R U . . .
C48 C 0.0360(3) 0.5409(3) 0.3130(2) 0.0182(7) Uani 1 1 d . . . . .
H48A H -0.0045 0.6139 0.3156 0.022 Uiso 1 1 calc R U . . .
H48B H -0.0209 0.4780 0.3449 0.022 Uiso 1 1 calc R U . . .

loop_
_atom_site_aniso_label
_atom_site_aniso_U_11
_atom_site_aniso_U_22
_atom_site_aniso_U_33
_atom_site_aniso_U_23
_atom_site_aniso_U_13
_atom_site_aniso_U_12
Sn1 0.01050(11) 0.00773(10) 0.01515(11) -0.00139(7) -0.00372(8) 0.00006(7)
Sn2 0.01046(11) 0.00820(10) 0.01519(11) -0.00273(7) -0.00367(8) 0.00028(7)
Br1 0.01222(15) 0.01641(16) 0.01813(16) -0.00455(12) -0.00384(12) 0.00180(11)
Br2 0.01310(15) 0.01309(15) 0.01874(16) -0.00336(11) -0.00324(12) -0.00016(11)
Br3 0.02019(16) 0.00928(14) 0.01924(16) -0.00240(11) -0.00748(13) 0.00043(11)
Br4 0.01859(16) 0.01369(15) 0.01494(15) -0.00230(11) -0.00332(13) 0.00191(11)
Br5 0.01875(16) 0.01334(15) 0.01505(15) -0.00158(11) -0.00349(13) -0.00151(11)
Br6 0.02040(16) 0.00942(14) 0.01921(16) -0.00321(11) -0.00748(13) 0.00091(11)
Br7 0.01302(15) 0.01264(15) 0.01843(16) -0.00186(11) -0.00332(12) 0.00013(11)
Br8 0.01234(15) 0.01461(15) 0.01826(16) -0.00050(12) -0.00392(12) -0.00190(11)
N1 0.0177(14) 0.0146(13) 0.0154(13) 0.0000(10) -0.0047(11) -0.0013(10)
N2 0.0133(13) 0.0176(13) 0.0143(13) -0.0034(10) -0.0022(11) -0.0006(10)
N3 0.0183(13) 0.0140(13) 0.0132(13) -0.0017(10) -0.0041(11) 0.0004(10)
N4 0.0185(14) 0.0123(12) 0.0168(13) -0.0031(10) -0.0047(11) -0.0011(10)
C11 0.0220(17) 0.0158(15) 0.0139(15) 0.0026(12) -0.0046(13) 0.0001(12)
C12 0.029(2) 0.0236(18) 0.0207(18) 0.0006(14) -0.0072(16) -0.0041(14)
C13 0.053(3) 0.0226(19) 0.0212(19) -0.0050(15) -0.0092(19) -0.0085(18)
C14 0.050(3) 0.023(2) 0.0196(18) -0.0043(14) -0.0008(18) 0.0065(17)
C15 0.031(2) 0.034(2) 0.0187(18) -0.0004(15) -0.0003(16) 0.0023(16)
C16 0.0237(18) 0.0209(17) 0.0179(16) -0.0002(13) -0.0078(14) -0.0038(13)
C17 0.0234(18) 0.0216(17) 0.0192(17) -0.0028(13) -0.0098(14) 0.0043(13)
C18 0.0157(15) 0.0167(16) 0.0195(16) -0.0034(12) -0.0046(13) -0.0009(12)
C21 0.0217(17) 0.0183(16) 0.0149(15) -0.0055(12) -0.0040(13) -0.0003(13)
C22 0.028(2) 0.029(2) 0.0201(18) -0.0091(14) -0.0061(15) 0.0095(15)
C23 0.053(3) 0.0209(19) 0.0200(18) -0.0041(14) -0.0098(18) 0.0089(18)
C24 0.047(3) 0.026(2) 0.0131(16) -0.0015(14) -0.0001(17) -0.0100(17)
C25 0.0237(19) 0.040(2) 0.0151(17) -0.0038(15) -0.0002(15) -0.0066(16)
C26 0.0204(17) 0.0240(18) 0.0182(16) -0.0054(13) -0.0060(14) 0.0028(13)
C27 0.0209(17) 0.0223(17) 0.0201(17) -0.0085(13) -0.0023(14) -0.0056(13)
C28 0.0223(17) 0.0155(16) 0.0178(16) -0.0026(12) -0.0012(14) 0.0008(13)
C31 0.0207(16) 0.0136(15) 0.0160(15) 0.0028(11) -0.0049(13) 0.0009(12)
C32 0.028(2) 0.0250(19) 0.0211(18) 0.0036(14) -0.0069(16) -0.0058(15)
C33 0.051(3) 0.024(2) 0.0221(19) -0.0014(15) -0.0113(19) -0.0065(18)
C34 0.043(2) 0.029(2) 0.0166(17) -0.0014(15) -0.0007(17) 0.0093(17)
C35 0.0241(19) 0.037(2) 0.0148(17) 0.0000(15) -0.0020(15) 0.0018(15)
C36 0.0208(17) 0.0259(19) 0.0186(16) 0.0003(13) -0.0073(14) -0.0022(14)
C37 0.0251(18) 0.0171(16) 0.0222(18) 0.0030(13) -0.0021(15) 0.0042(13)
C38 0.0245(18) 0.0115(15) 0.0205(17) -0.0037(12) -0.0013(14) -0.0029(12)
C41 0.0265(18) 0.0200(17) 0.0159(16) -0.0052(12) -0.0065(14) 0.0015(13)
C42 0.0216(17) 0.0272(19) 0.0193(17) -0.0066(14) -0.0084(14) 0.0036(14)
C43 0.027(2) 0.034(2) 0.0212(18) -0.0056(15) -0.0019(16) -0.0019(16)
C44 0.051(3) 0.025(2) 0.0159(18) -0.0060(14) 0.0039(18) -0.0091(18)
C45 0.057(3) 0.0184(18) 0.0176(18) -0.0042(14) -0.0071(18) 0.0101(17)
C46 0.032(2) 0.0223(18) 0.0217(18) -0.0044(14) -0.0083(16) 0.0091(15)
C47 0.0192(17) 0.0237(17) 0.0214(17) -0.0059(13) -0.0101(14) -0.0006(13)
C48 0.0141(15) 0.0179(16) 0.0218(17) -0.0010(13) -0.0050(13) 0.0011(12)

loop_
_atom_type_symbol
_atom_type_description
_atom_type_scat_dispersion_real
_atom_type_scat_dispersion_imag
_atom_type_scat_source
C C 0.0033 0.0016 'International Tables Vol C Tables 4.2.6.8 and 6.1.1.4'
H H 0.0000 0.0000 'International Tables Vol C Tables 4.2.6.8 and 6.1.1.4'
N N 0.0061 0.0033 'International Tables Vol C Tables 4.2.6.8 and 6.1.1.4'
Br Br -0.2901 2.4595 'International Tables Vol C Tables 4.2.6.8 and 6.1.1.4'
Sn Sn -0.6537 1.4246 'International Tables Vol C Tables 4.2.6.8 and 6.1.1.4'

loop_
_geom_angle_atom_site_label_1
_geom_angle_atom_site_label_2
_geom_angle_atom_site_label_3
_geom_angle
_geom_angle_site_symmetry_1
_geom_angle_site_symmetry_3
_geom_angle_publ_flag
Br4 Sn1 Br3 90.581(12) . . ?
Br4 Sn1 Br1 95.200(12) . . ?
Br3 Sn1 Br1 88.558(12) . . ?
Br5 Sn2 Br6 90.559(12) . . ?
Br5 Sn2 Br8 95.132(12) . . ?
Br6 Sn2 Br8 88.839(12) . . ?
C18 N1 H1A 109.5 . . ?
C18 N1 H1B 109.5 . . ?
H1A N1 H1B 109.5 . . ?
C18 N1 H1C 109.5 . . ?
H1A N1 H1C 109.5 . . ?
H1B N1 H1C 109.5 . . ?
C28 N2 H2A 109.5 . . ?
C28 N2 H2B 109.5 . . ?
H2A N2 H2B 109.5 . . ?
C28 N2 H2C 109.5 . . ?
H2A N2 H2C 109.5 . . ?
H2B N2 H2C 109.5 . . ?
C38 N3 H3A 109.5 . . ?
C38 N3 H3B 109.5 . . ?
H3A N3 H3B 109.5 . . ?
C38 N3 H3C 109.5 . . ?
H3A N3 H3C 109.5 . . ?
H3B N3 H3C 109.5 . . ?
C48 N4 H4A 109.5 . . ?
C48 N4 H4B 109.5 . . ?
H4A N4 H4B 109.5 . . ?
C48 N4 H4C 109.5 . . ?
H4A N4 H4C 109.5 . . ?
H4B N4 H4C 109.5 . . ?
C12 C11 C16 119.2(3) . . ?
C12 C11 C17 120.7(3) . . ?
C16 C11 C17 120.1(3) . . ?
C13 C12 C11 120.1(4) . . ?
C13 C12 H12A 119.9 . . ?
C11 C12 H12A 119.9 . . ?
C12 C13 C14 120.5(4) . . ?
C12 C13 H13A 119.8 . . ?
C14 C13 H13A 119.8 . . ?
C15 C14 C13 119.9(4) . . ?
C15 C14 H14A 120.0 . . ?
C13 C14 H14A 120.0 . . ?
C14 C15 C16 119.7(4) . . ?
C14 C15 H15A 120.1 . . ?
C16 C15 H15A 120.1 . . ?
C15 C16 C11 120.6(4) . . ?
C15 C16 H16A 119.7 . . ?
C11 C16 H16A 119.7 . . ?
C11 C17 C18 113.4(3) . . ?
C11 C17 H17A 108.9 . . ?
C18 C17 H17A 108.9 . . ?
C11 C17 H17B 108.9 . . ?
C18 C17 H17B 108.9 . . ?
H17A C17 H17B 107.7 . . ?
N1 C18 C17 110.2(3) . . ?
N1 C18 H18A 109.6 . . ?
C17 C18 H18A 109.6 . . ?
N1 C18 H18B 109.6 . . ?
C17 C18 H18B 109.6 . . ?
H18A C18 H18B 108.1 . . ?
C22 C21 C26 118.4(3) . . ?
C22 C21 C27 121.2(3) . . ?
C26 C21 C27 120.4(3) . . ?
C23 C22 C21 121.0(4) . . ?
C23 C22 H22A 119.5 . . ?
C21 C22 H22A 119.5 . . ?
C24 C23 C22 120.1(4) . . ?
C24 C23 H23A 119.9 . . ?
C22 C23 H23A 119.9 . . ?
C23 C24 C25 119.7(4) . . ?
C23 C24 H24A 120.2 . . ?
C25 C24 H24A 120.2 . . ?
C26 C25 C24 120.2(4) . . ?
C26 C25 H25A 119.9 . . ?
C24 C25 H25A 119.9 . . ?
C25 C26 C21 120.6(4) . . ?
C25 C26 H26A 119.7 . . ?
C21 C26 H26A 119.7 . . ?
C28 C27 C21 113.2(3) . . ?
C28 C27 H27A 108.9 . . ?
C21 C27 H27A 108.9 . . ?
C28 C27 H27B 108.9 . . ?
C21 C27 H27B 108.9 . . ?
H27A C27 H27B 107.8 . . ?
N2 C28 C27 111.2(3) . . ?
N2 C28 H28A 109.4 . . ?
C27 C28 H28A 109.4 . . ?
N2 C28 H28B 109.4 . . ?
C27 C28 H28B 109.4 . . ?
H28A C28 H28B 108.0 . . ?
C32 C31 C36 119.2(3) . . ?
C32 C31 C37 120.9(3) . . ?
C36 C31 C37 119.9(3) . . ?
C31 C32 C33 120.7(4) . . ?
C31 C32 H32A 119.6 . . ?
C33 C32 H32A 119.6 . . ?
C34 C33 C32 119.6(4) . . ?
C34 C33 H33A 120.2 . . ?
C32 C33 H33A 120.2 . . ?
C35 C34 C33 120.3(4) . . ?
C35 C34 H34A 119.9 . . ?
C33 C34 H34A 119.9 . . ?
C34 C35 C36 120.2(4) . . ?
C34 C35 H35A 119.9 . . ?
C36 C35 H35A 119.9 . . ?
C35 C36 C31 119.9(4) . . ?
C35 C36 H36A 120.0 . . ?
C31 C36 H36A 120.0 . . ?
C38 C37 C31 113.3(3) . . ?
C38 C37 H37A 108.9 . . ?
C31 C37 H37A 108.9 . . ?
C38 C37 H37B 108.9 . . ?
C31 C37 H37B 108.9 . . ?
H37A C37 H37B 107.7 . . ?
N3 C38 C37 111.1(3) . . ?
N3 C38 H38A 109.4 . . ?
C37 C38 H38A 109.4 . . ?
N3 C38 H38B 109.4 . . ?
C37 C38 H38B 109.4 . . ?
H38A C38 H38B 108.0 . . ?
C42 C41 C46 118.8(3) . . ?
C42 C41 C47 120.6(3) . . ?
C46 C41 C47 120.6(3) . . ?
C41 C42 C43 120.8(4) . . ?
C41 C42 H42A 119.6 . . ?
C43 C42 H42A 119.6 . . ?
C44 C43 C42 119.9(4) . . ?
C44 C43 H43A 120.1 . . ?
C42 C43 H43A 120.1 . . ?
C43 C44 C45 119.6(4) . . ?
C43 C44 H44A 120.2 . . ?
C45 C44 H44A 120.2 . . ?
C46 C45 C44 120.4(4) . . ?
C46 C45 H45A 119.8 . . ?
C44 C45 H45A 119.8 . . ?
C45 C46 C41 120.5(4) . . ?
C45 C46 H46A 119.7 . . ?
C41 C46 H46A 119.7 . . ?
C48 C47 C41 113.1(3) . . ?
C48 C47 H47A 109.0 . . ?
C41 C47 H47A 109.0 . . ?
C48 C47 H47B 109.0 . . ?
C41 C47 H47B 109.0 . . ?
H47A C47 H47B 107.8 . . ?
N4 C48 C47 110.6(3) . . ?
N4 C48 H48A 109.5 . . ?
C47 C48 H48A 109.5 . . ?
N4 C48 H48B 109.5 . . ?
C47 C48 H48B 109.5 . . ?
H48A C48 H48B 108.1 . . ?

loop_
_geom_bond_atom_site_label_1
_geom_bond_atom_site_label_2
_geom_bond_distance
_geom_bond_site_symmetry_2
_geom_bond_publ_flag
Sn1 Br4 2.7669(4) . ?
Sn1 Br3 2.8043(4) . ?
Sn1 Br1 2.8436(4) . ?
Sn2 Br5 2.7671(4) . ?
Sn2 Br6 2.8010(4) . ?
Sn2 Br8 2.8461(4) . ?
N1 C18 1.510(4) . ?
N1 H1A 0.8900 . ?
N1 H1B 0.8900 . ?
N1 H1C 0.8900 . ?
N2 C28 1.507(4) . ?
N2 H2A 0.8900 . ?
N2 H2B 0.8900 . ?
N2 H2C 0.8900 . ?
N3 C38 1.504(4) . ?
N3 H3A 0.8900 . ?
N3 H3B 0.8900 . ?
N3 H3C 0.8900 . ?
N4 C48 1.509(5) . ?
N4 H4A 0.8900 . ?
N4 H4B 0.8900 . ?
N4 H4C 0.8900 . ?
C11 C12 1.402(5) . ?
C11 C16 1.408(5) . ?
C11 C17 1.519(5) . ?
C12 C13 1.394(6) . ?
C12 H12A 0.9300 . ?
C13 C14 1.402(7) . ?
C13 H13A 0.9300 . ?
C14 C15 1.394(6) . ?
C14 H14A 0.9300 . ?
C15 C16 1.401(5) . ?
C15 H15A 0.9300 . ?
C16 H16A 0.9300 . ?
C17 C18 1.527(5) . ?
C17 H17A 0.9700 . ?
C17 H17B 0.9700 . ?
C18 H18A 0.9700 . ?
C18 H18B 0.9700 . ?
C21 C22 1.399(5) . ?
C21 C26 1.402(5) . ?
C21 C27 1.531(5) . ?
C22 C23 1.392(6) . ?
C22 H22A 0.9300 . ?
C23 C24 1.389(6) . ?
C23 H23A 0.9300 . ?
C24 C25 1.394(6) . ?
C24 H24A 0.9300 . ?
C25 C26 1.393(5) . ?
C25 H25A 0.9300 . ?
C26 H26A 0.9300 . ?
C27 C28 1.522(5) . ?
C27 H27A 0.9700 . ?
C27 H27B 0.9700 . ?
C28 H28A 0.9700 . ?
C28 H28B 0.9700 . ?
C31 C32 1.396(5) . ?
C31 C36 1.409(5) . ?
C31 C37 1.528(5) . ?
C32 C33 1.398(6) . ?
C32 H32A 0.9300 . ?
C33 C34 1.396(6) . ?
C33 H33A 0.9300 . ?
C34 C35 1.390(6) . ?
C34 H34A 0.9300 . ?
C35 C36 1.398(5) . ?
C35 H35A 0.9300 . ?
C36 H36A 0.9300 . ?
C37 C38 1.524(5) . ?
C37 H37A 0.9700 . ?
C37 H37B 0.9700 . ?
C38 H38A 0.9700 . ?
C38 H38B 0.9700 . ?
C41 C42 1.397(5) . ?
C41 C46 1.398(5) . ?
C41 C47 1.535(5) . ?
C42 C43 1.401(5) . ?
C42 H42A 0.9300 . ?
C43 C44 1.390(6) . ?
C43 H43A 0.9300 . ?
C44 C45 1.396(6) . ?
C44 H44A 0.9300 . ?
C45 C46 1.390(6) . ?
C45 H45A 0.9300 . ?
C46 H46A 0.9300 . ?
C47 C48 1.526(5) . ?
C47 H47A 0.9700 . ?
C47 H47B 0.9700 . ?
C48 H48A 0.9700 . ?
C48 H48B 0.9700 . ?

loop_
_geom_torsion_atom_site_label_1
_geom_torsion_atom_site_label_2
_geom_torsion_atom_site_label_3
_geom_torsion_atom_site_label_4
_geom_torsion
_geom_torsion_site_symmetry_1
_geom_torsion_site_symmetry_2
_geom_torsion_site_symmetry_3
_geom_torsion_site_symmetry_4
_geom_torsion_publ_flag
C16 C11 C12 C13 0.5(5) . . . . ?
C17 C11 C12 C13 -177.5(3) . . . . ?
C11 C12 C13 C14 0.1(6) . . . . ?
C12 C13 C14 C15 0.1(6) . . . . ?
C13 C14 C15 C16 -0.9(6) . . . . ?
C14 C15 C16 C11 1.6(6) . . . . ?
C12 C11 C16 C15 -1.4(5) . . . . ?
C17 C11 C16 C15 176.6(3) . . . . ?
C12 C11 C17 C18 76.4(4) . . . . ?
C16 C11 C17 C18 -101.6(4) . . . . ?
C11 C17 C18 N1 62.4(4) . . . . ?
C26 C21 C22 C23 -1.0(6) . . . . ?
C27 C21 C22 C23 177.2(3) . . . . ?
C21 C22 C23 C24 0.0(6) . . . . ?
C22 C23 C24 C25 0.9(6) . . . . ?
C23 C24 C25 C26 -0.7(6) . . . . ?
C24 C25 C26 C21 -0.4(6) . . . . ?
C22 C21 C26 C25 1.2(5) . . . . ?
C27 C21 C26 C25 -177.1(3) . . . . ?
C22 C21 C27 C28 -106.8(4) . . . . ?
C26 C21 C27 C28 71.4(4) . . . . ?
C21 C27 C28 N2 60.2(4) . . . . ?
C36 C31 C32 C33 0.3(5) . . . . ?
C37 C31 C32 C33 -177.5(3) . . . . ?
C31 C32 C33 C34 0.4(6) . . . . ?
C32 C33 C34 C35 -0.7(6) . . . . ?
C33 C34 C35 C36 0.2(6) . . . . ?
C34 C35 C36 C31 0.5(5) . . . . ?
C32 C31 C36 C35 -0.8(5) . . . . ?
C37 C31 C36 C35 177.1(3) . . . . ?
C32 C31 C37 C38 108.5(4) . . . . ?
C36 C31 C37 C38 -69.3(4) . . . . ?
C31 C37 C38 N3 -59.7(4) . . . . ?
C46 C41 C42 C43 1.6(6) . . . . ?
C47 C41 C42 C43 -175.7(3) . . . . ?
C41 C42 C43 C44 -2.1(6) . . . . ?
C42 C43 C44 C45 1.1(6) . . . . ?
C43 C44 C45 C46 0.4(6) . . . . ?
C44 C45 C46 C41 -0.9(6) . . . . ?
C42 C41 C46 C45 -0.1(6) . . . . ?
C47 C41 C46 C45 177.2(3) . . . . ?
C42 C41 C47 C48 99.1(4) . . . . ?
C46 C41 C47 C48 -78.1(4) . . . . ?
C41 C47 C48 N4 -62.8(4) . . . . ?
